data_6000757
loop_
_publ_author_name
'El, Feki H'
'Naddari, T.'
'Savariault, J. M.'
'Ben, Salah A'

_publ_section_title
;
 Localization of potassium in substituted lead hydroxyapatite:
 Pb9.30K0.60(PO4)(6)(OH)(1.20) by X-ray diffraction
;
_journal_name_full 'Solid State Sciences'
_journal_page_first 725
_journal_page_last 733
_journal_paper_doi 10.1016/S1293-2558(00)01075-X
_journal_volume 2
_journal_year 2000
_chemical_formula_sum 'H1.2 K0.6 O25.2 P6 Pb9.3'
_space_group_name_H-M_alt 'P 63/m'
_cell_angle_alpha 90.000
_cell_angle_beta 90.000
_cell_angle_gamma 120.000
_cell_length_a 9.8461
_cell_length_b 9.8461
_cell_length_c 7.3591
_cell_volume 617.85
_cod_database_code 6000757

loop_
_atom_site_label
_atom_site_fract_x
_atom_site_fract_y
_atom_site_fract_z
? ? ? ?
